data_4134460
loop_
_publ_author_name
'Chen, Lizhuang'
'Liao, Wei-Qiang'
'Ai, Yong'
'Li, Junyi'
'Deng, Siyu'
'Hou, Yunlong'
'Tang, Yuan-Yuan'

_publ_section_title
;
 Precise Molecular Design Toward Organic-Inorganic Zinc Chloride
 ABX<sub>3</sub> Ferroelectrics.
;
_journal_issue 13
_journal_name_full 'Journal of the American Chemical Society'
_journal_page_first 6236
_journal_page_last 6243
_journal_paper_doi 10.1021/jacs.0c00315
_journal_volume 142
_journal_year 2020
_chemical_formula_moiety 'Cl3 Zn, C4 H11 F N'
_chemical_formula_sum 'C4 H11 Cl3 F N Zn'
_chemical_formula_weight 263.88
_space_group_crystal_system orthorhombic
_space_group_IT_number 26
_space_group_name_Hall 'P 2c -2'
_space_group_name_H-M_alt 'P m c 21'
_atom_sites_solution_hydrogens difmap
_audit_creation_method SHELXL-2014/7
_cell_angle_alpha 90
_cell_angle_beta 90
_cell_angle_gamma 90
_cell_formula_units_Z 4
_cell_length_a 7.2242(3)
_cell_length_b 8.8678(4)
_cell_length_c 15.7698(7)
_cell_measurement_reflns_used 5512
_cell_measurement_temperature 293(2)
_cell_measurement_theta_max 31.2440
_cell_measurement_theta_min 3.6140
_cell_volume 1010.26(8)
_computing_cell_refinement 'CrysAlisPro 1.171.39.46 (Rigaku OD, 2018)'
_computing_data_collection 'CrysAlisPro 1.171.39.46 (Rigaku OD, 2018)'
_computing_data_reduction 'CrysAlisPro 1.171.39.46 (Rigaku OD, 2018)'
_computing_molecular_graphics 'DIAMOND (Brandenburg & Putz, 2005)'
_computing_publication_material 'SHELXL-2014/7 (Sheldrick, 2014)'
_computing_structure_refinement 'SHELXL-2014/7 (Sheldrick, 2014)'
_computing_structure_solution 'SHELXL-2014/7 (Sheldrick, 2014)'
_diffrn_ambient_temperature 293(2)
_diffrn_measured_fraction_theta_full 0.999
_diffrn_measured_fraction_theta_max 0.999
_diffrn_measurement_device_type 'XtaLAB Synergy R, DW system, HyPix'
_diffrn_measurement_method 'four-circle diffractometer'
_diffrn_radiation_type MoK\a
_diffrn_radiation_wavelength 0.71073
_diffrn_reflns_av_R_equivalents 0.0447
_diffrn_reflns_av_unetI/netI 0.0405
_diffrn_reflns_Laue_measured_fraction_full 0.999
_diffrn_reflns_Laue_measured_fraction_max 0.999
_diffrn_reflns_limit_h_max 9
_diffrn_reflns_limit_h_min -8
_diffrn_reflns_limit_k_max 11
_diffrn_reflns_limit_k_min -11
_diffrn_reflns_limit_l_max 17
_diffrn_reflns_limit_l_min -20
_diffrn_reflns_number 5921
_diffrn_reflns_point_group_measured_fraction_full 0.937
_diffrn_reflns_point_group_measured_fraction_max 0.916
_diffrn_reflns_theta_full 25.242
_diffrn_reflns_theta_max 27.246
_diffrn_reflns_theta_min 2.583
_diffrn_source 'Rotating-anode X-ray tube'
_exptl_absorpt_coefficient_mu 3.175
_exptl_absorpt_correction_T_max 0.547
_exptl_absorpt_correction_T_min 0.535
_exptl_absorpt_correction_type multi-scan
_exptl_absorpt_process_details 'CrysAlisPro 1.171.39.46 (Rigaku OD, 2018)'
_exptl_crystal_colour Colourless
_exptl_crystal_density_diffrn 1.735
_exptl_crystal_description Prism
_exptl_crystal_F_000 528
_exptl_crystal_size_max 0.200
_exptl_crystal_size_mid 0.200
_exptl_crystal_size_min 0.190
_refine_diff_density_max 0.507
_refine_diff_density_min -0.726
_refine_diff_density_rms 0.161
_refine_ls_abs_structure_details
;
 Flack x determined using 849 quotients [(I+)-(I-)]/[(I+)+(I-)]
 (Parsons, Flack and Wagner, Acta Cryst. B69 (2013) 249-259).
;
_refine_ls_abs_structure_Flack -0.07(2)
_refine_ls_extinction_coef 0.084(6)
_refine_ls_extinction_expression Fc^*^=kFc[1+0.001xFc^2^\l^3^/sin(2\q)]^-1/4^
_refine_ls_extinction_method 'SHELXL-2014/7 (Sheldrick 2014'
_refine_ls_goodness_of_fit_ref 1.001
_refine_ls_hydrogen_treatment constr
_refine_ls_matrix_type full
_refine_ls_number_parameters 125
_refine_ls_number_reflns 2449
_refine_ls_number_restraints 13
_refine_ls_restrained_S_all 1.006
_refine_ls_R_factor_all 0.0421
_refine_ls_R_factor_gt 0.0397
_refine_ls_shift/su_max 0.000
_refine_ls_shift/su_mean 0.000
_refine_ls_structure_factor_coef Fsqd
_refine_ls_weighting_details 'w=1/[\s^2^(Fo^2^)+(0.0804P)^2^] where P=(Fo^2^+2Fc^2^)/3'
_refine_ls_weighting_scheme calc
_refine_ls_wR_factor_gt 0.0999
_refine_ls_wR_factor_ref 0.1013
_reflns_Friedel_coverage 0.766
_reflns_Friedel_fraction_full 0.870
_reflns_Friedel_fraction_max 0.826
_reflns_number_gt 2111
_reflns_number_total 2449
_reflns_threshold_expression 'I > 2\s(I)'
_cod_data_source_file ja0c00315_si_004.cif
_cod_data_source_block '[(CH3)3NCH2F]ZnCl3-293K'
_cod_depositor_comments 'Adding full bibliography for 4134460--4134466.cif.'
_cod_database_code 4134460
_shelx_shelxl_version_number 2014/7
_shelx_space_group_comment
;
The symmetry employed for this shelxl refinement is uniquely defined
by the following loop, which should always be used as a source of
symmetry information in preference to the above space-group names.
They are only intended as comments.
;
_shelx_estimated_absorpt_t_min 0.569
_shelx_estimated_absorpt_t_max 0.584

loop_
_space_group_symop_operation_xyz
'x, y, z'
'-x, -y, z+1/2'
'x, -y, z+1/2'
'-x, y, z'

loop_
_atom_site_label
_atom_site_type_symbol
_atom_site_fract_x
_atom_site_fract_y
_atom_site_fract_z
_atom_site_U_iso_or_equiv
_atom_site_adp_type
_atom_site_occupancy
_atom_site_site_symmetry_order
_atom_site_calc_flag
_atom_site_refinement_flags_posn
_atom_site_refinement_flags_adp
_atom_site_refinement_flags_occupancy
_atom_site_disorder_assembly
_atom_site_disorder_group
Zn1 Zn 0.0000 0.21717(10) 0.15137(5) 0.0348(3) Uani 1 2 d S T P . .
Zn2 Zn 0.5000 0.31343(10) 0.18915(5) 0.0340(3) Uani 1 2 d S T P . .
Cl1 Cl 0.0000 -0.0084(3) 0.08856(16) 0.0587(7) Uani 1 2 d S T P . .
Cl2 Cl 0.0000 0.2298(3) 0.29066(13) 0.0479(5) Uani 1 2 d S T P . .
Cl3 Cl 0.25154(17) 0.35188(19) 0.09544(10) 0.0463(4) Uani 1 1 d . . . . .
Cl4 Cl 0.5000 0.0788(2) 0.23592(16) 0.0469(5) Uani 1 2 d S T P . .
Cl5 Cl 0.5000 0.5037(2) 0.28130(15) 0.0488(5) Uani 1 2 d S T P . .
F1 F 0.185(3) 0.888(2) 0.3894(11) 0.156(7) Uani 0.5 1 d . . P . .
F2 F 0.5000 1.053(2) -0.0630(12) 0.101(6) Uani 0.5 2 d S T P . .
F3 F 0.716(4) 0.636(3) -0.031(2) 0.123(9) Uani 0.25 1 d . U P . .
N1 N 0.5000 0.8100(9) 0.0006(5) 0.0413(16) Uani 1 2 d S T P . .
N2 N 0.0000 0.7303(8) 0.3162(6) 0.0417(16) Uani 1 2 d S T P . .
C1 C 0.6698(10) 0.7591(12) -0.0464(6) 0.073(2) Uani 1 1 d . U . . .
H1A H 0.6510 0.7778 -0.1062 0.087 Uiso 1 1 d R U . . .
H1B H 0.7718 0.8220 -0.0281 0.087 Uiso 1 1 d R U . . .
H1C H 0.6510 0.7778 -0.1062 0.087 Uiso 0.5 1 d R U P . .
H1D H 0.7718 0.8220 -0.0281 0.087 Uiso 0.5 1 d R U P . .
C2 C 0.5000 0.9807(14) 0.0045(9) 0.074(3) Uani 1 2 d S T P . .
H2A H 0.3923 1.0121 0.0363 0.089 Uiso 1 1 d R U . . .
C3 C 0.5000 0.7617(18) 0.0894(8) 0.091(5) Uani 1 2 d S T P . .
H3A H 0.3911 0.7976 0.1186 0.136 Uiso 1 1 d R U . . .
H3B H 0.5000 0.6517 0.0884 0.136 Uiso 1 2 d R U P . .
C4 C 0.1661(10) 0.8270(10) 0.3180(9) 0.086(3) Uani 1 1 d . . . . .
H4A H 0.2737 0.7660 0.3054 0.103 Uiso 1 1 d R U . . .
H4B H 0.1551 0.9034 0.2742 0.103 Uiso 1 1 d R U . . .
H4C H 0.2737 0.7660 0.3054 0.103 Uiso 0.25 1 d R U P . .
H4D H 0.1551 0.9034 0.2742 0.103 Uiso 0.25 1 d R U P . .
C5 C 0.0000 0.6502(15) 0.2328(10) 0.075(3) Uani 1 2 d S T P . .
H5A H -0.1089 0.5871 0.2283 0.112 Uiso 1 1 d R U . . .
H5B H 0.0000 0.7247 0.1877 0.112 Uiso 1 2 d R U P . .
C6 C 0.0000 0.6125(19) 0.3846(9) 0.093(5) Uani 1 2 d S T P . .
H6A H 0.0000 0.6642 0.4388 0.139 Uiso 1 2 d R U P . .
H6B H -0.1090 0.5494 0.3802 0.139 Uiso 1 1 d R U . . .

loop_
_atom_site_aniso_label
_atom_site_aniso_U_11
_atom_site_aniso_U_22
_atom_site_aniso_U_33
_atom_site_aniso_U_23
_atom_site_aniso_U_13
_atom_site_aniso_U_12
Zn1 0.0289(4) 0.0390(5) 0.0366(5) -0.0018(4) 0.000 0.000
Zn2 0.0301(4) 0.0360(4) 0.0358(4) 0.0004(4) 0.000 0.000
Cl1 0.0505(12) 0.0523(12) 0.0734(16) -0.0232(12) 0.000 0.000
Cl2 0.0507(11) 0.0559(12) 0.0372(10) 0.0000(9) 0.000 0.000
Cl3 0.0265(6) 0.0657(9) 0.0466(7) 0.0157(7) -0.0053(5) -0.0076(6)
Cl4 0.0514(10) 0.0370(9) 0.0523(11) 0.0036(9) 0.000 0.000
Cl5 0.0491(11) 0.0444(11) 0.0529(11) -0.0101(10) 0.000 0.000
F1 0.209(17) 0.150(15) 0.108(11) -0.026(12) -0.036(13) -0.049(15)
F2 0.131(16) 0.093(12) 0.079(11) 0.024(10) 0.000 0.000
F3 0.150(19) 0.093(15) 0.126(18) -0.011(16) 0.031(17) 0.046(16)
N1 0.037(3) 0.052(4) 0.036(3) -0.002(3) 0.000 0.000
N2 0.035(3) 0.031(3) 0.059(4) -0.001(3) 0.000 0.000
C1 0.047(4) 0.099(6) 0.072(5) -0.031(5) -0.002(3) 0.016(4)
C2 0.080(8) 0.054(7) 0.089(9) 0.017(7) 0.000 0.000
C3 0.160(16) 0.071(8) 0.041(5) 0.001(6) 0.000 0.000
C4 0.047(4) 0.060(4) 0.151(10) -0.010(6) -0.013(5) -0.015(3)
C5 0.099(9) 0.058(6) 0.067(7) -0.018(6) 0.000 0.000
C6 0.131(13) 0.081(10) 0.067(8) 0.017(7) 0.000 0.000

loop_
_atom_type_symbol
_atom_type_description
_atom_type_scat_dispersion_real
_atom_type_scat_dispersion_imag
_atom_type_scat_source
C C 0.0033 0.0016 'International Tables Vol C Tables 4.2.6.8 and 6.1.1.4'
H H 0.0000 0.0000 'International Tables Vol C Tables 4.2.6.8 and 6.1.1.4'
N N 0.0061 0.0033 'International Tables Vol C Tables 4.2.6.8 and 6.1.1.4'
F F 0.0171 0.0103 'International Tables Vol C Tables 4.2.6.8 and 6.1.1.4'
Cl Cl 0.1484 0.1585 'International Tables Vol C Tables 4.2.6.8 and 6.1.1.4'
Zn Zn 0.2839 1.4301 'International Tables Vol C Tables 4.2.6.8 and 6.1.1.4'

loop_
_geom_angle_atom_site_label_1
_geom_angle_atom_site_label_2
_geom_angle_atom_site_label_3
_geom_angle
_geom_angle_site_symmetry_1
_geom_angle_site_symmetry_3
_geom_angle_publ_flag
Cl2 Zn1 Cl1 119.27(11) . . ?
Cl2 Zn1 Cl3 110.45(6) . 4 ?
Cl1 Zn1 Cl3 106.82(7) . 4 ?
Cl2 Zn1 Cl3 110.45(6) . . ?
Cl1 Zn1 Cl3 106.82(7) . . ?
Cl3 Zn1 Cl3 101.49(8) 4 . ?
Cl4 Zn2 Cl5 119.74(11) . . ?
Cl4 Zn2 Cl3 110.29(6) . 4_655 ?
Cl5 Zn2 Cl3 107.49(6) . 4_655 ?
Cl4 Zn2 Cl3 110.30(6) . . ?
Cl5 Zn2 Cl3 107.49(6) . . ?
Cl3 Zn2 Cl3 99.61(8) 4_655 . ?
Zn1 Cl3 Zn2 106.33(6) . . ?
C3 N1 C1 112.6(6) . . ?
C3 N1 C1 112.6(6) . 4_655 ?
C1 N1 C1 109.4(8) . 4_655 ?
C3 N1 C2 104.7(10) . . ?
C1 N1 C2 108.7(6) . . ?
C1 N1 C2 108.7(6) 4_655 . ?
C4 N2 C4 108.9(8) 4 . ?
C4 N2 C5 107.1(7) 4 . ?
C4 N2 C5 107.1(7) . . ?
C4 N2 C6 113.0(7) 4 . ?
C4 N2 C6 113.0(7) . . ?
C5 N2 C6 107.5(9) . . ?
F3 C1 N1 114.3(17) . . ?
F2 C2 N1 118.8(15) . . ?
F1 C4 N2 111.0(14) . . ?

loop_
_geom_bond_atom_site_label_1
_geom_bond_atom_site_label_2
_geom_bond_distance
_geom_bond_site_symmetry_2
_geom_bond_publ_flag
Zn1 Cl2 2.199(2) . ?
Zn1 Cl1 2.232(2) . ?
Zn1 Cl3 2.3467(14) 4 ?
Zn1 Cl3 2.3467(14) . ?
Zn2 Cl4 2.207(2) . ?
Zn2 Cl5 2.227(2) . ?
Zn2 Cl3 2.3498(14) 4_655 ?
Zn2 Cl3 2.3499(14) . ?
F1 C4 1.255(19) . ?
F2 C2 1.25(2) . ?
F3 C1 1.17(3) . ?
N1 C3 1.464(15) . ?
N1 C1 1.503(8) . ?
N1 C1 1.503(8) 4_655 ?
N1 C2 1.515(15) . ?
N2 C4 1.475(8) 4 ?
N2 C4 1.475(8) . ?
N2 C5 1.495(15) . ?
N2 C6 1.502(17) . ?

loop_
_geom_torsion_atom_site_label_1
_geom_torsion_atom_site_label_2
_geom_torsion_atom_site_label_3
_geom_torsion_atom_site_label_4
_geom_torsion
_geom_torsion_site_symmetry_1
_geom_torsion_site_symmetry_2
_geom_torsion_site_symmetry_3
_geom_torsion_site_symmetry_4
_geom_torsion_publ_flag
C3 N1 C1 F3 41(2) . . . . ?
C1 N1 C1 F3 -85(2) 4_655 . . . ?
C2 N1 C1 F3 157(2) . . . . ?
C3 N1 C2 F2 180.000(4) . . . . ?
C1 N1 C2 F2 59.5(5) . . . . ?
C1 N1 C2 F2 -59.5(5) 4_655 . . . ?
C4 N2 C4 F1 70.7(18) 4 . . . ?
C5 N2 C4 F1 -173.8(14) . . . . ?
C6 N2 C4 F1 -55.6(15) . . . . ?
